data_2107397
loop_
_publ_author_name
'Haser, R.'
'Pierrot, M.'

_publ_section_title
;
 Etude structurale de la serie des hexacyanoferrates (II,III) d'hydrogene:
 H3+x (Fe(II)x Fe1-X(III) (C N)6) (H2 O)y. La phase hexagonale 2H: H3.5
 (Fe(II)0.5 Fe(III)0.5 (C N)6) H2 O:L'ion hydronium (H...
;
_journal_name_full 'Acta Crystallographica B (24,1968-38,1982)'
_journal_page_first 2538
_journal_page_last 2542
_journal_volume 28
_journal_year 1972
_chemical_formula_sum 'C6 H5.5 Fe N6 O'
_chemical_name_systematic 'H3.5 (Fe0.5 Fe0.5 (C N)6) H2 O'
_space_group_IT_number 162
_symmetry_space_group_name_Hall '-P 3 2'
_symmetry_space_group_name_H-M 'P -3 1 m'
_cell_angle_alpha 90
_cell_angle_beta 90
_cell_angle_gamma 120
_cell_formula_units_Z 2
_cell_length_a 6.545
_cell_length_b 6.545
_cell_length_c 11.69
_cell_volume 433.675
_citation_journal_id_ASTM ACBCAR
_cod_data_source_file Haser_ACBCAR_1972_438.cif
_cod_data_source_block C6H5.5Fe1N6O1
_cod_original_formula_sum 'C6 H5.5 Fe1 N6 O1'
_cod_database_code 2107397

loop_
_symmetry_equiv_pos_as_xyz
x,y,z
-y,x-y,z
-x+y,-x,z
-y,-x,-z
x,x-y,-z
-x+y,y,-z
-x,-y,-z
y,-x+y,-z
x-y,x,-z
y,x,z
-x,-x+y,z
x-y,-y,z

loop_
_atom_site_label
_atom_site_type_symbol
_atom_site_fract_x
_atom_site_fract_y
_atom_site_fract_z
_atom_site_occupancy
_atom_site_U_iso_or_equiv
O1 O-2 0.6 0.24 0.118 0.1667 0.0
N1 N-3 0.3825 0 -0.1597 1 0.0
C2 C+2 0.2403 0 0.4 1 0.0
N2 N-3 0.3754 0 0.347 1 0.0
C1 C+2 0.2286 0 -0.0998 1 0.0
Fe2 Fe+3 0 0 0.5 1 0.0
Fe1 Fe+2 0 0 0 1 0.0
